data_4111093
loop_
_publ_author_name
'Eric Block'
'Evgeny V. Dikarev'
'Richard S. Glass'
'Jin Jin'
'Bo Li'
'Xiaojie Li'
'Shao-Zhong Zhang'

_publ_section_title
;
 Synthesis, Structure, and Chemistry of New, Mixed Group 14 and 16
 Heterocycles: Nucleophile-Induced Ring Contraction of Mesocyclic
 Dications
;
_journal_name_full 'Journal of the American Chemical Society'
_journal_page_first 14949
_journal_page_last 14961
_journal_paper_doi 10.1021/ja065037j
_journal_volume 128
_journal_year 2006
_chemical_formula_moiety
;
 Te I2 (CH2)2 (Si(CH3)2)2
;
_chemical_formula_sum 'C6 H16 I2 Si2 Te'
_chemical_formula_weight 525.77
_chemical_name_systematic
; 
 1,1-Diiodo-3,3,4,4-tetramethyl-1,3,4-telluradisilolane
;
_space_group_IT_number 106
_symmetry_cell_setting tetragonal
_symmetry_space_group_name_Hall 'P 4c -2ab'
_symmetry_space_group_name_H-M 'P 42 b c'
_atom_sites_solution_hydrogens geom
_atom_sites_solution_primary direct
_atom_sites_solution_secondary difmap
_audit_creation_method SHELXL-97
_cell_angle_alpha 90.00
_cell_angle_beta 90.00
_cell_angle_gamma 90.00
_cell_formula_units_Z 8
_cell_length_a 19.4457(8)
_cell_length_b 19.4457(8)
_cell_length_c 7.9176(6)
_cell_measurement_reflns_used 7325
_cell_measurement_temperature 173(2)
_cell_measurement_theta_max 28.146
_cell_measurement_theta_min 2.342
_cell_volume 2993.9(3)
_computing_cell_refinement 'SMART, SAINT'
_computing_data_collection SMART
_computing_data_reduction SAINT
_computing_molecular_graphics 'SHELXP-93 (Sheldrick, 1993)'
_computing_publication_material 'SHELXP-93 (Sheldrick, 1993)'
_computing_structure_refinement 'SHELXL-97 (Sheldrick, 1997)'
_computing_structure_solution 'SHELXS-97 (Sheldrick, 1990)'
_diffrn_ambient_temperature 173(2)
_diffrn_measured_fraction_theta_full 1.000
_diffrn_measured_fraction_theta_max 1.000
_diffrn_measurement_device_type 'Bruker SMART APEX CCD'
_diffrn_measurement_method '0.3 deg wide \w expsures'
_diffrn_radiation_monochromator graphite
_diffrn_radiation_source 'fine-focus sealed tube'
_diffrn_radiation_type MoK\a
_diffrn_radiation_wavelength 0.71073
_diffrn_reflns_av_R_equivalents 0.0255
_diffrn_reflns_av_sigmaI/netI 0.0178
_diffrn_reflns_limit_h_max 22
_diffrn_reflns_limit_h_min -23
_diffrn_reflns_limit_k_max 23
_diffrn_reflns_limit_k_min -23
_diffrn_reflns_limit_l_max 9
_diffrn_reflns_limit_l_min -9
_diffrn_reflns_number 20549
_diffrn_reflns_theta_full 24.98
_diffrn_reflns_theta_max 24.98
_diffrn_reflns_theta_min 1.48
_diffrn_standards_decay_% 0
_diffrn_standards_interval_count na
_diffrn_standards_interval_time na
_diffrn_standards_number 'none (area detector data)'
_exptl_absorpt_coefficient_mu 6.231
_exptl_absorpt_correction_T_max 0.8855
_exptl_absorpt_correction_T_min 0.1702
_exptl_absorpt_correction_type 'multi-scan (SADABS)'
_exptl_crystal_colour red
_exptl_crystal_density_diffrn 2.333
_exptl_crystal_density_method none
_exptl_crystal_description needle
_exptl_crystal_F_000 1904
_exptl_crystal_size_max 0.44
_exptl_crystal_size_mid 0.02
_exptl_crystal_size_min 0.02
_refine_diff_density_max 1.088
_refine_diff_density_min -0.829
_refine_diff_density_rms 0.100
_refine_ls_abs_structure_details 'Flack H D (1983), Acta Cryst. A39, 876-881'
_refine_ls_abs_structure_Flack -0.01(4)
_refine_ls_extinction_coef na
_refine_ls_extinction_method none
_refine_ls_goodness_of_fit_ref 1.058
_refine_ls_hydrogen_treatment noref
_refine_ls_matrix_type full
_refine_ls_number_parameters 104
_refine_ls_number_reflns 2628
_refine_ls_number_restraints 1
_refine_ls_restrained_S_all 1.058
_refine_ls_R_factor_all 0.0282
_refine_ls_R_factor_gt 0.0267
_refine_ls_shift/su_max 0.001
_refine_ls_shift/su_mean 0.000
_refine_ls_structure_factor_coef Fsqd
_refine_ls_weighting_details 'calc w=1/[\s^2^(Fo^2^)+(0.0286P)^2^+7.2115P] where P=(Fo^2^+2Fc^2^)/3'
_refine_ls_weighting_scheme calc
_refine_ls_wR_factor_gt 0.0622
_refine_ls_wR_factor_ref 0.0632
_reflns_number_gt 2521
_reflns_number_total 2628
_reflns_threshold_expression >2sigma(I)
_cod_data_source_file ja065037jsi20060721_020033.cif
_cod_data_source_block TeI2Si2C6H16_54
_cod_database_code 4111093

loop_
_symmetry_equiv_pos_as_xyz
'x, y, z'
'-x, -y, z'
'-y, x, z+1/2'
'y, -x, z+1/2'
'x+1/2, -y+1/2, z'
'-x+1/2, y+1/2, z'
'-y+1/2, -x+1/2, z+1/2'
'y+1/2, x+1/2, z+1/2'

loop_
_atom_site_label
_atom_site_type_symbol
_atom_site_fract_x
_atom_site_fract_y
_atom_site_fract_z
_atom_site_U_iso_or_equiv
_atom_site_adp_type
_atom_site_occupancy
_atom_site_symmetry_multiplicity
_atom_site_calc_flag
_atom_site_refinement_flags
Te1 Te 0.581689(18) 0.175703(18) 0.44223(7) 0.04315(11) Uani 1 1 d .
I1 I 0.64520(3) 0.25614(3) 0.71350(6) 0.06789(16) Uani 1 1 d .
I2 I 0.51220(3) 0.10250(3) 0.17621(8) 0.0780(2) Uani 1 1 d .
Si1 Si 0.42030(7) 0.24117(7) 0.4581(2) 0.0336(3) Uani 1 1 d .
Si2 Si 0.48737(9) 0.30390(9) 0.2652(2) 0.0408(4) Uani 1 1 d .
C1 C 0.5767(3) 0.2655(3) 0.2870(9) 0.0463(15) Uani 1 1 d .
H1A H 0.6077 0.3009 0.3349 0.056 Uiso 1 1 calc R
H1B H 0.5941 0.2537 0.1731 0.056 Uiso 1 1 calc R
C2 C 0.4853(3) 0.1837(3) 0.5701(8) 0.0416(14) Uani 1 1 d .
H2A H 0.4653 0.1371 0.5821 0.050 Uiso 1 1 calc R
H2B H 0.4934 0.2020 0.6851 0.050 Uiso 1 1 calc R
C3 C 0.3490(3) 0.1869(3) 0.3733(8) 0.0463(15) Uani 1 1 d .
H3A H 0.3245 0.1651 0.4672 0.069 Uiso 1 1 calc R
H3B H 0.3681 0.1514 0.2992 0.069 Uiso 1 1 calc R
H3C H 0.3171 0.2158 0.3091 0.069 Uiso 1 1 calc R
C4 C 0.3853(4) 0.3028(3) 0.6180(8) 0.0480(15) Uani 1 1 d .
H4A H 0.3557 0.3365 0.5615 0.072 Uiso 1 1 calc R
H4B H 0.4234 0.3267 0.6739 0.072 Uiso 1 1 calc R
H4C H 0.3584 0.2776 0.7023 0.072 Uiso 1 1 calc R
C5 C 0.4938(5) 0.3957(4) 0.3330(13) 0.075(3) Uani 1 1 d .
H5A H 0.5268 0.4199 0.2604 0.112 Uiso 1 1 calc R
H5B H 0.5095 0.3978 0.4505 0.112 Uiso 1 1 calc R
H5C H 0.4486 0.4177 0.3235 0.112 Uiso 1 1 calc R
C6 C 0.4602(4) 0.2988(5) 0.0387(9) 0.069(2) Uani 1 1 d .
H6A H 0.4123 0.3138 0.0282 0.103 Uiso 1 1 calc R
H6B H 0.4644 0.2512 -0.0009 0.103 Uiso 1 1 calc R
H6C H 0.4898 0.3286 -0.0298 0.103 Uiso 1 1 calc R

loop_
_atom_site_aniso_label
_atom_site_aniso_U_11
_atom_site_aniso_U_22
_atom_site_aniso_U_33
_atom_site_aniso_U_23
_atom_site_aniso_U_13
_atom_site_aniso_U_12
Te1 0.03086(19) 0.03419(19) 0.0644(2) -0.0007(2) 0.0013(2) -0.00017(14)
I1 0.0704(3) 0.0594(3) 0.0738(3) 0.0043(3) -0.0230(3) -0.0152(2)
I2 0.0449(3) 0.0712(3) 0.1179(5) -0.0525(4) 0.0096(3) -0.0073(2)
Si1 0.0340(7) 0.0341(7) 0.0327(7) 0.0002(7) 0.0018(7) 0.0016(6)
Si2 0.0466(10) 0.0395(9) 0.0363(8) 0.0056(7) 0.0041(7) -0.0021(7)
C1 0.041(3) 0.047(4) 0.051(4) 0.009(3) 0.009(3) -0.011(3)
C2 0.035(3) 0.039(3) 0.051(4) 0.009(3) 0.003(3) -0.002(3)
C3 0.042(3) 0.051(4) 0.046(3) 0.002(3) -0.005(3) -0.002(3)
C4 0.059(4) 0.043(4) 0.041(3) -0.001(3) 0.009(3) 0.005(3)
C5 0.081(6) 0.045(4) 0.099(7) 0.004(4) 0.019(5) -0.005(4)
C6 0.063(5) 0.105(6) 0.038(4) 0.019(4) 0.001(3) -0.004(4)

loop_
_atom_type_symbol
_atom_type_description
_atom_type_scat_dispersion_real
_atom_type_scat_dispersion_imag
_atom_type_scat_source
C C 0.0033 0.0016 'International Tables Vol C Tables 4.2.6.8 and 6.1.1.4'
H H 0.0000 0.0000 'International Tables Vol C Tables 4.2.6.8 and 6.1.1.4'
Si Si 0.0817 0.0704 'International Tables Vol C Tables 4.2.6.8 and 6.1.1.4'
Te Te -0.5308 1.6751 'International Tables Vol C Tables 4.2.6.8 and 6.1.1.4'
I I -0.4742 1.8119 'International Tables Vol C Tables 4.2.6.8 and 6.1.1.4'

loop_
_geom_angle_atom_site_label_1
_geom_angle_atom_site_label_2
_geom_angle_atom_site_label_3
_geom_angle
_geom_angle_site_symmetry_1
_geom_angle_site_symmetry_3
_geom_angle_publ_flag
C2 Te1 C1 100.0(2) . . y
C2 Te1 I2 88.32(18) . . y
C1 Te1 I2 87.84(19) . . y
C2 Te1 I1 89.08(18) . . y
C1 Te1 I1 90.24(19) . . y
I2 Te1 I1 176.45(2) . . y
C2 Te1 Si1 30.97(16) . . y
C1 Te1 Si1 70.89(17) . . y
I2 Te1 Si1 77.19(3) . . y
I1 Te1 Si1 99.35(3) . . y
C2 Te1 Si2 70.65(16) . . y
C1 Te1 Si2 30.57(17) . . y
I2 Te1 Si2 78.90(3) . . y
I1 Te1 Si2 97.95(3) . . y
Si1 Te1 Si2 40.52(4) . . y
C2 Te1 I2 85.47(16) . 8_545 n
C1 Te1 I2 173.88(18) . 8_545 n
I2 Te1 I2 89.587(16) . 8_545 n
I1 Te1 I2 92.614(19) . 8_545 n
Si1 Te1 I2 113.91(3) . 8_545 n
Si2 Te1 I2 153.59(3) . 8_545 n
C2 Te1 I1 175.37(16) . 8_544 n
C1 Te1 I1 84.05(17) . 8_544 n
I2 Te1 I1 89.618(18) . 8_544 n
I1 Te1 I1 93.156(16) . 8_544 n
Si1 Te1 I1 151.87(3) . 8_544 n
Si2 Te1 I1 112.98(3) . 8_544 n
I2 Te1 I1 90.383(15) 8_545 8_544 n
Te1 I1 Te1 86.559(14) . 8_545 n
Te1 I2 Te1 90.977(15) . 8_544 ?
C3 Si1 C4 109.6(3) . . n
C3 Si1 C2 109.1(3) . . n
C4 Si1 C2 107.6(3) . . n
C3 Si1 Si2 118.1(2) . . n
C4 Si1 Si2 108.0(2) . . n
C2 Si1 Si2 103.84(19) . . n
C3 Si1 Te1 117.5(2) . . n
C4 Si1 Te1 127.1(2) . . n
C2 Si1 Te1 35.23(18) . . n
Si2 Si1 Te1 69.93(6) . . n
C5 Si2 C6 110.2(4) . . n
C5 Si2 C1 106.7(4) . . n
C6 Si2 C1 108.9(3) . . n
C5 Si2 Si1 110.3(3) . . n
C6 Si2 Si1 116.0(3) . . n
C1 Si2 Si1 104.16(19) . . n
C5 Si2 Te1 123.1(3) . . n
C6 Si2 Te1 120.6(3) . . n
C1 Si2 Te1 34.92(18) . . n
Si1 Si2 Te1 69.55(5) . . n
Si2 C1 Te1 114.5(3) . . n
Si1 C2 Te1 113.8(3) . . n

loop_
_geom_bond_atom_site_label_1
_geom_bond_atom_site_label_2
_geom_bond_distance
_geom_bond_site_symmetry_2
_geom_bond_publ_flag
Te1 C2 2.137(6) . y
Te1 C1 2.138(6) . y
Te1 I2 2.8790(7) . y
Te1 I1 2.9300(7) . y
Te1 Si1 3.3891(14) . y
Te1 Si2 3.3976(18) . y
Te1 I2 3.7020(7) 8_545 y
Te1 I1 3.8910(7) 8_544 y
I1 Te1 3.8910(7) 8_545 n
I2 Te1 3.7020(7) 8_544 n
Si1 C3 1.867(6) . y
Si1 C4 1.872(6) . y
Si1 C2 1.906(6) . y
Si1 Si2 2.350(2) . y
Si2 C5 1.869(8) . y
Si2 C6 1.872(7) . y
Si2 C1 1.899(7) . y
